data_7127295
loop_
_publ_author_name
'Hirahara, Masanari'
'Goto, Hiroki'
'Yagi, Masayuki'
'Umemura, Yasushi'

_publ_section_title
;
 A multi-stimuli responsive ruthenium complex for catalytic water
 oxidation.
;
_journal_issue 84
_journal_name_full 'Chemical communications (Cambridge, England)'
_journal_page_first 12825
_journal_page_last 12828
_journal_paper_doi 10.1039/d0cc04940a
_journal_volume 56
_journal_year 2020
_chemical_formula_moiety 'C33 H31 N5 O3 Ru, 2(C F3 O3 S), 2(H2 O)'
_chemical_formula_sum 'C35 H35 F6 N5 O11 Ru S2'
_chemical_formula_weight 980.88
_space_group_crystal_system triclinic
_space_group_IT_number 2
_space_group_name_Hall '-P 1'
_space_group_name_H-M_alt 'P -1'
_symmetry_Int_Tables_number 2
_audit_creation_date 2020-04-11
_audit_creation_method
;
Olex2 1.2
(compiled 2018.05.29 svn.r3508 for OlexSys, GUI svn.r5506)
;
_audit_update_record
;
2020-07-04 deposited with the CCDC.	2020-09-18 downloaded from the CCDC.
;
_cell_angle_alpha 94.6542(9)
_cell_angle_beta 108.3216(8)
_cell_angle_gamma 99.0418(9)
_cell_formula_units_Z 2
_cell_length_a 11.5955(2)
_cell_length_b 13.3944(2)
_cell_length_c 13.4286(2)
_cell_measurement_reflns_used 747
_cell_measurement_temperature 100
_cell_measurement_theta_max 25.19
_cell_measurement_theta_min 2.61
_cell_volume 1936.28(5)
_computing_molecular_graphics 'Olex2 (Dolomanov et al., 2009)'
_computing_publication_material 'Olex2 (Dolomanov et al., 2009)'
_computing_structure_refinement 'olex2.refine (Bourhis et al., 2015)'
_diffrn_ambient_temperature 100
_diffrn_measured_fraction_theta_full 0.9973
_diffrn_measured_fraction_theta_max 0.9973
_diffrn_measurement_device_type 'Bruker APEX-II CCD'
_diffrn_measurement_method '\f and \w scans'
_diffrn_radiation_type 'Mo K\a'
_diffrn_radiation_wavelength 0.71073
_diffrn_reflns_av_R_equivalents 0.0836
_diffrn_reflns_av_unetI/netI 0.0553
_diffrn_reflns_limit_h_max 15
_diffrn_reflns_limit_h_min -15
_diffrn_reflns_limit_k_max 17
_diffrn_reflns_limit_k_min -17
_diffrn_reflns_limit_l_max 17
_diffrn_reflns_limit_l_min -17
_diffrn_reflns_number 59394
_diffrn_reflns_theta_full 27.6305
_diffrn_reflns_theta_max 27.63
_diffrn_reflns_theta_min 1.89
_exptl_absorpt_coefficient_mu 0.609
_exptl_absorpt_correction_T_max 0.7456
_exptl_absorpt_correction_T_min 0.7037
_exptl_absorpt_correction_type multi-scan
_exptl_absorpt_process_details
;
SADABS-2014/5 (Bruker,2014/5) was used for absorption correction.
wR2(int) was 0.0693 before and 0.0636 after correction.
The Ratio of minimum to maximum transmission is 0.9438.
The \l/2 correction factor is 0.00150.
;
_exptl_crystal_density_diffrn 1.6823
_exptl_crystal_description block
_exptl_crystal_F_000 994.6544
_exptl_crystal_size_max 0.204
_exptl_crystal_size_mid 0.146
_exptl_crystal_size_min 0.097
_refine_diff_density_max 0.8820
_refine_diff_density_min -1.0069
_refine_diff_density_rms 0.1499
_refine_ls_d_res_high 0.7663
_refine_ls_d_res_low 10.8006
_refine_ls_goodness_of_fit_ref 1.0508
_refine_ls_hydrogen_treatment mixed
_refine_ls_matrix_type full
_refine_ls_number_constraints 97
_refine_ls_number_parameters 559
_refine_ls_number_reflns 9001
_refine_ls_number_restraints 0
_refine_ls_restrained_S_all 1.0508
_refine_ls_R_factor_all 0.0651
_refine_ls_R_factor_gt 0.0391
_refine_ls_shift/su_max 0.0386
_refine_ls_shift/su_mean 0.0012
_refine_ls_structure_factor_coef Fsqd
_refine_ls_weighting_details 'w=1/[\s^2^(Fo^2^)+(0.0240P)^2^+2.0306P] where P=(Fo^2^+2Fc^2^)/3'
_refine_ls_weighting_scheme calc
_refine_ls_wR_factor_gt 0.0729
_refine_ls_wR_factor_ref 0.0840
_reflns_Friedel_coverage 0.0
_reflns_limit_h_max 14
_reflns_limit_h_min -15
_reflns_limit_k_max 17
_reflns_limit_k_min -17
_reflns_limit_l_max 17
_reflns_limit_l_min 0
_reflns_number_gt 6854
_reflns_number_total 9001
_reflns_threshold_expression I>=2u(I)
_cod_data_source_file d0cc04940a2.cif
_cod_data_source_block distal
_cod_depositor_comments 'Adding full bibliography for 7127294--7127295.cif.'
_cod_database_code 7127295
_olex2_refinement_description
;
1. Fixed Uiso
 At 1.2 times of:
  All C(H) groups, All C(H,H) groups
 At 1.5 times of:
  All C(H,H,H) groups
2. Shared sites
{C32A, C32B}
3. Uiso/Uaniso restraints and constraints
Uanis(N1A) = Uanis(N2A) = Uanis(N3A) = Uanis(C1A) = Uanis(C2A) = Uanis(C3A) =
Uanis(C4A) = Uanis(C5A) = Uanis(C6A) = Uanis(C7A) = Uanis(C8A) = Uanis(C9A) =
Uanis(C10A) = Uanis(C11A) = Uanis(C12A) = Uanis(C13A) = Uanis(C14A) =
Uanis(C15A)
Uanis(N1B) = Uanis(N2B) = Uanis(N3B) = Uanis(C1B) = Uanis(C2B) = Uanis(C3B) =
Uanis(C4B) = Uanis(C5B) = Uanis(C6B) = Uanis(C7B) = Uanis(C8B) = Uanis(C9B) =
Uanis(C10B) = Uanis(C11B) = Uanis(C12B) = Uanis(C13B) = Uanis(C14B) =
Uanis(C15B)
Uanis(C16A) = Uanis(C17A) = Uanis(O2A)
Uanis(C16B) = Uanis(C17B) = Uanis(O2B)
Uanis(F4A) = Uanis(F5A) = Uanis(F6A) = Uanis(F4B) = Uanis(F5B) = Uanis(F6B)
Uanis(O11A) = Uanis(O11B)
Uanis(S2A) = Uanis(S2B)
Uanis(C32A) = Uanis(C32B)
Uanis(C33A) = Uanis(C33B)
4. Others
 Sof(N1B)=Sof(N2B)=Sof(N3B)=Sof(C1B)=Sof(H1B)=Sof(C2B)=Sof(H2B)=Sof(C3B)=
 Sof(H3B)=Sof(C4B)=Sof(H4B)=Sof(C5B)=Sof(C6B)=Sof(C7B)=Sof(H7B)=Sof(C8B)=
 Sof(C9B)=Sof(H9B)=Sof(C10B)=Sof(C11B)=Sof(C12B)=Sof(H12B)=Sof(C13B)=Sof(H13B)=
 Sof(C14B)=Sof(H14B)=Sof(C15B)=Sof(H15B)=Sof(C16B)=Sof(H16c)=Sof(H16d)=
 Sof(C17B)=Sof(H17d)=Sof(H17e)=Sof(H17f)=Sof(O2B)=Sof(S2B)=Sof(F4B)=Sof(F5B)=
 Sof(F6B)=Sof(O8B)=Sof(O9B)=Sof(O11B)=Sof(C33B)=Sof(H33a)=Sof(H33b)=Sof(H33c)=
 Sof(C35B)=Sof(Ru1B)=Sof(C32B)=Sof(H32c)=Sof(H32d)=1-FVAR(1)
 Sof(Ru1A)=Sof(N1A)=Sof(N2A)=Sof(N3A)=Sof(C1A)=Sof(H1A)=Sof(C2A)=Sof(H2A)=
 Sof(C3A)=Sof(H3A)=Sof(C4A)=Sof(H4A)=Sof(C5A)=Sof(C6A)=Sof(C7A)=Sof(H7A)=
 Sof(C8A)=Sof(C9A)=Sof(H9A)=Sof(C10A)=Sof(C11A)=Sof(C12A)=Sof(H12A)=Sof(C13A)=
 Sof(H13A)=Sof(C14A)=Sof(H14A)=Sof(C15A)=Sof(H15A)=Sof(C16A)=Sof(H16a)=
 Sof(H16b)=Sof(C17A)=Sof(H17a)=Sof(H17b)=Sof(H17c)=Sof(O2A)=Sof(S2A)=Sof(F4A)=
 Sof(F5A)=Sof(F6A)=Sof(O8A)=Sof(O9A)=Sof(O11A)=Sof(C32A)=Sof(H32a)=Sof(H32b)=
 Sof(C33A)=Sof(H33d)=Sof(H33e)=Sof(H33f)=FVAR(1)
5.a Secondary CH2 refined with riding coordinates:
 C16A(H16a,H16b), C16B(H16c,H16d), C32A(H32a,H32b), C32B(H32c,H32d)
5.b Aromatic/amide H refined with riding coordinates:
 C1A(H1A), C2A(H2A), C3A(H3A), C4A(H4A), C7A(H7A), C9A(H9A), C12A(H12A),
 C13A(H13A), C14A(H14A), C15A(H15A), C1B(H1B), C2B(H2B), C3B(H3B), C4B(H4B),
 C7B(H7B), C9B(H9B), C12B(H12B), C13B(H13B), C14B(H14B), C15B(H15B), C30(H30),
 C25(H25), C24(H24), C29(H29), C21(H21), C20(H20), C19(H19), C27(H27), C28(H28)
5.c Idealised Me refined as rotating group:
 C17A(H17a,H17b,H17c), C17B(H17d,H17e,H17f), C33B(H33a,H33b,H33c), C33A(H33d,
 H33e,H33f)
;
_olex2_submission_special_instructions 'No special instructions were received'

loop_
_space_group_symop_id
_space_group_symop_operation_xyz
1 x,y,z
2 -x,-y,-z

loop_
_atom_site_label
_atom_site_type_symbol
_atom_site_fract_x
_atom_site_fract_y
_atom_site_fract_z
_atom_site_U_iso_or_equiv
_atom_site_adp_type
_atom_site_occupancy
_atom_site_refinement_flags_posn
_atom_site_disorder_group
Ru1A Ru 0.77858(15) 0.68770(11) 0.73232(12) 0.0121(2) Uani 0.515(4) . 1
N1A N 0.9094(8) 0.7646(5) 0.6718(7) 0.0162(4) Uani 0.515(4) . 1
N2A N 0.7685(5) 0.5872(5) 0.6133(5) 0.0162(4) Uani 0.515(4) . 1
N3A N 0.6416(5) 0.5763(5) 0.7415(4) 0.0162(4) Uani 0.515(4) . 1
C1A C 0.9740(9) 0.8601(5) 0.7038(7) 0.0162(4) Uani 0.515(4) . 1
H1A H 0.9656(9) 0.8979(5) 0.7615(7) 0.0194(5) Uiso 0.515(4) R 1
C2A C 1.0537(6) 0.9051(4) 0.6536(5) 0.0162(4) Uani 0.515(4) . 1
H2A H 1.0966(6) 0.9721(4) 0.6764(5) 0.0194(5) Uiso 0.515(4) R 1
C3A C 1.0672(6) 0.8480(5) 0.5696(5) 0.0162(4) Uani 0.515(4) . 1
H3A H 1.1205(6) 0.8756(5) 0.5353(5) 0.0194(5) Uiso 0.515(4) R 1
C4A C 1.0010(6) 0.7495(4) 0.5365(5) 0.0162(4) Uani 0.515(4) . 1
H4A H 1.0103(6) 0.7105(4) 0.4800(5) 0.0194(5) Uiso 0.515(4) R 1
C5A C 0.9214(6) 0.7080(4) 0.5863(5) 0.0162(4) Uani 0.515(4) . 1
C6A C 0.8380(6) 0.6077(4) 0.5508(5) 0.0162(4) Uani 0.515(4) . 1
C7A C 0.8237(6) 0.5394(4) 0.4612(4) 0.0162(4) Uani 0.515(4) . 1
H7A H 0.8730(6) 0.5525(4) 0.4192(4) 0.0194(5) Uiso 0.515(4) R 1
C8A C 0.7325(6) 0.4505(4) 0.4369(5) 0.0162(4) Uani 0.515(4) . 1
C9A C 0.6560(6) 0.4341(4) 0.4982(4) 0.0162(4) Uani 0.515(4) . 1
H9A H 0.5926(6) 0.3771(4) 0.4796(4) 0.0194(5) Uiso 0.515(4) R 1
C10A C 0.6746(5) 0.5026(4) 0.5864(5) 0.0162(4) Uani 0.515(4) . 1
C11A C 0.6062(6) 0.4955(5) 0.6618(4) 0.0162(4) Uani 0.515(4) . 1
C12A C 0.5125(6) 0.4131(4) 0.6543(5) 0.0162(4) Uani 0.515(4) . 1
H12A H 0.4897(6) 0.3586(4) 0.6001(5) 0.0194(5) Uiso 0.515(4) R 1
C13A C 0.4539(5) 0.4149(4) 0.7304(5) 0.0162(4) Uani 0.515(4) . 1
H13A H 0.3917(5) 0.3607(4) 0.7278(5) 0.0194(5) Uiso 0.515(4) R 1
C14A C 0.4878(5) 0.4966(4) 0.8094(5) 0.0162(4) Uani 0.515(4) . 1
H14A H 0.4477(5) 0.4987(4) 0.8593(5) 0.0194(5) Uiso 0.515(4) R 1
C15A C 0.5822(6) 0.5751(5) 0.8136(4) 0.0162(4) Uani 0.515(4) . 1
H15A H 0.6059(6) 0.6295(5) 0.8681(4) 0.0194(5) Uiso 0.515(4) R 1
C16A C 0.7864(5) 0.3868(5) 0.2868(5) 0.0205(8) Uani 0.515(4) . 1
H16a H 0.8738(5) 0.4009(5) 0.3281(5) 0.0245(10) Uiso 0.515(4) R 1
H16b H 0.7686(5) 0.4421(5) 0.2454(5) 0.0245(10) Uiso 0.515(4) R 1
C17A C 0.7531(11) 0.2885(6) 0.2166(8) 0.0205(8) Uani 0.515(4) . 1
H17a H 0.773(4) 0.2349(7) 0.2584(8) 0.0307(13) Uiso 0.515(4) GR 1
H17b H 0.6660(12) 0.2747(16) 0.178(3) 0.0307(13) Uiso 0.515(4) GR 1
H17c H 0.799(3) 0.2920(12) 0.168(2) 0.0307(13) Uiso 0.515(4) GR 1
O2A O 0.7121(4) 0.3769(3) 0.3556(3) 0.0205(8) Uani 0.515(4) . 1
S2A S 0.537(2) 0.7350(14) 1.0328(16) 0.0258(16) Uani 0.515(4) . 1
F4A F 0.4738(4) 0.8204(4) 1.1835(5) 0.0405(5) Uani 0.515(4) . 1
F5A F 0.4085(5) 0.8619(4) 1.0273(4) 0.0405(5) Uani 0.515(4) . 1
F6A F 0.6066(5) 0.9127(4) 1.1284(5) 0.0405(5) Uani 0.515(4) . 1
O8A O 0.6610(8) 0.7293(6) 1.0976(6) 0.0318(17) Uani 0.515(4) . 1
O9A O 0.5341(9) 0.7744(6) 0.9348(8) 0.0298(17) Uani 0.515(4) . 1
O11A O 0.814(4) 0.819(2) 0.310(4) 0.044(5) Uani 0.515(4) . 1
N1B N 0.9228(8) 0.7805(5) 0.6770(7) 0.0169(5) Uani 0.485(4) . -1
N2B N 0.7916(6) 0.5982(5) 0.6012(5) 0.0169(5) Uani 0.485(4) . -1
N3B N 0.6566(6) 0.5706(5) 0.7208(4) 0.0169(5) Uani 0.485(4) . -1
C1B C 0.9820(10) 0.8767(6) 0.7151(7) 0.0169(5) Uani 0.485(4) . -1
H1B H 0.9675(10) 0.9087(6) 0.7729(7) 0.0203(6) Uiso 0.485(4) R -1
C2B C 1.0630(7) 0.9311(5) 0.6743(5) 0.0169(5) Uani 0.485(4) . -1
H2B H 1.1028(7) 0.9977(5) 0.7040(5) 0.0203(6) Uiso 0.485(4) R -1
C3B C 1.0837(6) 0.8834(5) 0.5869(5) 0.0169(5) Uani 0.485(4) . -1
H3B H 1.1378(6) 0.9183(5) 0.5573(5) 0.0203(6) Uiso 0.485(4) R -1
C4B C 1.0241(6) 0.7849(5) 0.5446(5) 0.0169(5) Uani 0.485(4) . -1
H4B H 1.0377(6) 0.7524(5) 0.4865(5) 0.0203(6) Uiso 0.485(4) R -1
C5B C 0.9427(7) 0.7340(5) 0.5903(6) 0.0169(5) Uani 0.485(4) . -1
C6B C 0.8681(6) 0.6315(5) 0.5473(5) 0.0169(5) Uani 0.485(4) . -1
C7B C 0.8650(6) 0.5702(5) 0.4567(5) 0.0169(5) Uani 0.485(4) . -1
H7B H 0.9170(6) 0.5909(5) 0.4187(5) 0.0203(6) Uiso 0.485(4) R -1
C8B C 0.7810(6) 0.4766(5) 0.4248(4) 0.0169(5) Uani 0.485(4) . -1
C9B C 0.6994(6) 0.4475(5) 0.4779(5) 0.0169(5) Uani 0.485(4) . -1
H9B H 0.6408(6) 0.3872(5) 0.4541(5) 0.0203(6) Uiso 0.485(4) R -1
C10B C 0.7073(6) 0.5113(5) 0.5685(5) 0.0169(5) Uani 0.485(4) . -1
C11B C 0.6306(6) 0.4936(5) 0.6372(5) 0.0169(5) Uani 0.485(4) . -1
C12B C 0.5418(6) 0.4078(4) 0.6222(5) 0.0169(5) Uani 0.485(4) . -1
H12B H 0.5263(6) 0.3563(4) 0.5663(5) 0.0203(6) Uiso 0.485(4) R -1
C13B C 0.4750(6) 0.3991(5) 0.6922(5) 0.0169(5) Uani 0.485(4) . -1
H13B H 0.4146(6) 0.3414(5) 0.6833(5) 0.0203(6) Uiso 0.485(4) R -1
C14B C 0.4990(6) 0.4763(5) 0.7745(5) 0.0169(5) Uani 0.485(4) . -1
H14B H 0.4548(6) 0.4716(5) 0.8215(5) 0.0203(6) Uiso 0.485(4) R -1
C15B C 0.5900(6) 0.5609(5) 0.7858(5) 0.0169(5) Uani 0.485(4) . -1
H15B H 0.6054(6) 0.6133(5) 0.8410(5) 0.0203(6) Uiso 0.485(4) R -1
C16B C 0.7146(6) 0.3202(4) 0.3040(5) 0.0239(9) Uani 0.485(4) . -1
H16c H 0.6271(6) 0.3225(4) 0.2803(5) 0.0287(11) Uiso 0.485(4) R -1
H16d H 0.7318(6) 0.2813(4) 0.3630(5) 0.0287(11) Uiso 0.485(4) R -1
C17B C 0.7484(12) 0.2703(6) 0.2145(9) 0.0239(9) Uani 0.485(4) . -1
H17d H 0.721(4) 0.304(2) 0.1532(14) 0.0359(14) Uiso 0.485(4) GR -1
H17e H 0.8366(12) 0.276(3) 0.2357(16) 0.0359(14) Uiso 0.485(4) GR -1
H17f H 0.709(4) 0.1996(10) 0.198(3) 0.0359(14) Uiso 0.485(4) GR -1
O2B O 0.7869(4) 0.4220(3) 0.3366(4) 0.0239(9) Uani 0.485(4) . -1
S2B S 0.542(2) 0.7193(16) 1.0436(17) 0.0258(16) Uani 0.485(4) . -1
F4B F 0.5193(5) 0.8275(4) 1.2075(5) 0.0405(5) Uani 0.485(4) . -1
F5B F 0.3919(5) 0.8607(4) 1.0630(4) 0.0405(5) Uani 0.485(4) . -1
F6B F 0.5795(6) 0.9295(4) 1.1104(6) 0.0405(5) Uani 0.485(4) . -1
O8B O 0.6468(9) 0.7013(7) 1.1288(6) 0.0306(17) Uani 0.485(4) . -1
O9B O 0.5617(11) 0.7423(7) 0.9488(9) 0.041(2) Uani 0.485(4) . -1
O11B O 0.818(5) 0.792(3) 0.313(4) 0.044(5) Uani 0.485(4) . -1
O3 O 0.62161(17) 0.85410(15) 0.76483(14) 0.0210(4) Uani 1.000000 . .
N4 N 0.7959(2) 0.80072(16) 0.85233(17) 0.0153(5) Uani 1.000000 . .
O1 O 0.64248(19) 0.73553(15) 0.60700(17) 0.0208(5) Uani 1.000000 . .
S1 S 0.81628(7) 0.09447(5) 0.66782(5) 0.01844(15) Uani 1.000000 . .
F1 F 0.59320(16) 0.13656(15) 0.62290(14) 0.0373(5) Uani 1.000000 . .
N5 N 0.9284(2) 0.65601(17) 0.85364(17) 0.0175(5) Uani 1.000000 . .
F2 F 0.72086(18) 0.24129(14) 0.57542(14) 0.0375(5) Uani 1.000000 . .
F3 F 0.73602(17) 0.24837(15) 0.73956(14) 0.0404(5) Uani 1.000000 . .
O5 O 0.8075(2) 0.04955(16) 0.75922(16) 0.0292(5) Uani 1.000000 . .
O4 O 0.93380(19) 0.15945(15) 0.68322(17) 0.0273(5) Uani 1.000000 . .
O6 O 0.7663(2) 0.02813(15) 0.56859(16) 0.0274(5) Uani 1.000000 . .
C22 C 0.8982(2) 0.8083(2) 0.9408(2) 0.0167(6) Uani 1.000000 . .
C23 C 0.9739(3) 0.7311(2) 0.9370(2) 0.0174(6) Uani 1.000000 . .
C26 C 1.1030(3) 0.5748(2) 0.9392(2) 0.0214(6) Uani 1.000000 . .
C30 C 0.9399(3) 0.4866(2) 0.7805(2) 0.0239(7) Uani 1.000000 . .
H30 H 0.8648(3) 0.4834(2) 0.7270(2) 0.0287(8) Uiso 1.000000 R .
C18 C 0.7205(2) 0.8665(2) 0.8545(2) 0.0167(6) Uani 1.000000 . .
C25 C 1.1520(3) 0.6598(2) 1.0185(2) 0.0245(7) Uani 1.000000 . .
H25 H 1.2283(3) 0.6639(2) 1.0707(2) 0.0294(8) Uiso 1.000000 R .
C24 C 1.0875(3) 0.7358(2) 1.0185(2) 0.0224(6) Uani 1.000000 . .
H24 H 1.1181(3) 0.7911(2) 1.0722(2) 0.0269(8) Uiso 1.000000 R .
C31 C 0.9896(3) 0.5743(2) 0.8572(2) 0.0187(6) Uani 1.000000 . .
C29 C 1.0000(3) 0.4062(2) 0.7831(2) 0.0263(7) Uani 1.000000 . .
H29 H 0.9648(3) 0.3493(2) 0.7316(2) 0.0316(8) Uiso 1.000000 R .
O7 O 0.4359(2) 0.64838(17) 1.02703(17) 0.0318(5) Uani 1.000000 . .
C21 C 0.9234(3) 0.8797(2) 1.0290(2) 0.0220(6) Uani 1.000000 . .
H21 H 0.9935(3) 0.8832(2) 1.0878(2) 0.0264(8) Uiso 1.000000 R .
C20 C 0.8432(3) 0.9454(2) 1.0284(2) 0.0215(6) Uani 1.000000 . .
H20 H 0.8587(3) 0.9935(2) 1.0873(2) 0.0258(7) Uiso 1.000000 R .
C34 C 0.7108(3) 0.1846(2) 0.6510(2) 0.0256(7) Uani 1.000000 . .
C19 C 0.7406(3) 0.9400(2) 0.9410(2) 0.0200(6) Uani 1.000000 . .
H19 H 0.6858(3) 0.9841(2) 0.9395(2) 0.0240(7) Uiso 1.000000 R .
C27 C 1.1634(3) 0.4912(2) 0.9386(2) 0.0276(7) Uani 1.000000 . .
H27 H 1.2386(3) 0.4927(2) 0.9913(2) 0.0331(8) Uiso 1.000000 R .
C28 C 1.1136(3) 0.4080(2) 0.8619(2) 0.0283(7) Uani 1.000000 . .
H28 H 1.1544(3) 0.3535(2) 0.8621(2) 0.0340(8) Uiso 1.000000 R .
C32A C 0.5370(3) 0.9253(3) 0.7586(2) 0.0287(7) Uani 0.515(4) . 1
H32a H 0.4834(3) 0.9063(3) 0.7995(2) 0.0345(9) Uiso 0.515(4) R 1
H32b H 0.5836(3) 0.9939(3) 0.7874(2) 0.0345(9) Uiso 0.515(4) R 1
C33B C 0.4338(14) 0.8892(9) 0.6469(15) 0.0252(19) Uani 0.485(4) . -1
H33a H 0.4703(15) 0.897(3) 0.5922(15) 0.038(3) Uiso 0.485(4) GR -1
H33b H 0.397(3) 0.8189(13) 0.6425(19) 0.038(3) Uiso 0.485(4) GR -1
H33c H 0.371(2) 0.930(2) 0.638(2) 0.038(3) Uiso 0.485(4) GR -1
O10 O 0.7060(2) 0.82929(18) 0.46321(19) 0.0281(5) Uani 1.000000 . .
C35A C 0.5064(3) 0.8384(3) 1.1017(3) 0.0328(8) Uani 1.000000 . .
H1c H 0.628(3) 0.785(3) 0.644(3) 0.045(11) Uiso 1.000000 . .
H10a H 0.731(3) 0.890(3) 0.490(3) 0.043(11) Uiso 1.000000 . .
H10b H 0.740(3) 0.822(3) 0.423(3) 0.040(12) Uiso 1.000000 . .
H1d H 0.668(3) 0.763(3) 0.560(3) 0.035(10) Uiso 1.000000 . .
H11a H 0.885(4) 0.812(3) 0.315(3) 0.061(15) Uiso 1.000000 . .
H11b H 0.763(5) 0.782(4) 0.241(4) 0.089(17) Uiso 1.000000 . .
Ru1B Ru 0.79483(16) 0.69208(14) 0.72366(14) 0.0112(3) Uiso 0.485(4) . -1
C33A C 0.4624(12) 0.9218(8) 0.6466(13) 0.0252(19) Uani 0.515(4) . 1
H33d H 0.5163(12) 0.937(3) 0.6061(14) 0.038(3) Uiso 0.515(4) GR 1
H33e H 0.413(3) 0.8547(12) 0.6200(16) 0.038(3) Uiso 0.515(4) GR 1
H33f H 0.409(3) 0.971(2) 0.6408(13) 0.038(3) Uiso 0.515(4) GR 1
C32B C 0.5370(3) 0.9253(3) 0.7586(2) 0.0287(7) Uani 0.485(4) . -1
H32c H 0.5017(3) 0.9214(3) 0.8150(2) 0.0345(9) Uiso 0.485(4) R -1
H32d H 0.5793(3) 0.9949(3) 0.7631(2) 0.0345(9) Uiso 0.485(4) R -1

loop_
_atom_site_aniso_label
_atom_site_aniso_U_11
_atom_site_aniso_U_22
_atom_site_aniso_U_33
_atom_site_aniso_U_12
_atom_site_aniso_U_13
_atom_site_aniso_U_23
Ru1A 0.0125(5) 0.0108(4) 0.0121(4) -0.0011(3) 0.0045(3) 0.0001(2)
N1A 0.0182(8) 0.0137(8) 0.0154(7) 0.0036(6) 0.0039(6) 0.0012(6)
N2A 0.0182(8) 0.0137(8) 0.0154(7) 0.0036(6) 0.0039(6) 0.0012(6)
N3A 0.0182(8) 0.0137(8) 0.0154(7) 0.0036(6) 0.0039(6) 0.0012(6)
C1A 0.0182(8) 0.0137(8) 0.0154(7) 0.0036(6) 0.0039(6) 0.0012(6)
C2A 0.0182(8) 0.0137(8) 0.0154(7) 0.0036(6) 0.0039(6) 0.0012(6)
C3A 0.0182(8) 0.0137(8) 0.0154(7) 0.0036(6) 0.0039(6) 0.0012(6)
C4A 0.0182(8) 0.0137(8) 0.0154(7) 0.0036(6) 0.0039(6) 0.0012(6)
C5A 0.0182(8) 0.0137(8) 0.0154(7) 0.0036(6) 0.0039(6) 0.0012(6)
C6A 0.0182(8) 0.0137(8) 0.0154(7) 0.0036(6) 0.0039(6) 0.0012(6)
C7A 0.0182(8) 0.0137(8) 0.0154(7) 0.0036(6) 0.0039(6) 0.0012(6)
C8A 0.0182(8) 0.0137(8) 0.0154(7) 0.0036(6) 0.0039(6) 0.0012(6)
C9A 0.0182(8) 0.0137(8) 0.0154(7) 0.0036(6) 0.0039(6) 0.0012(6)
C10A 0.0182(8) 0.0137(8) 0.0154(7) 0.0036(6) 0.0039(6) 0.0012(6)
C11A 0.0182(8) 0.0137(8) 0.0154(7) 0.0036(6) 0.0039(6) 0.0012(6)
C12A 0.0182(8) 0.0137(8) 0.0154(7) 0.0036(6) 0.0039(6) 0.0012(6)
C13A 0.0182(8) 0.0137(8) 0.0154(7) 0.0036(6) 0.0039(6) 0.0012(6)
C14A 0.0182(8) 0.0137(8) 0.0154(7) 0.0036(6) 0.0039(6) 0.0012(6)
C15A 0.0182(8) 0.0137(8) 0.0154(7) 0.0036(6) 0.0039(6) 0.0012(6)
C16A 0.0253(18) 0.0172(17) 0.0176(15) 0.0005(14) 0.0086(13) -0.0033(14)
C17A 0.0253(18) 0.0172(17) 0.0176(15) 0.0005(14) 0.0086(13) -0.0033(14)
O2A 0.0253(18) 0.0172(17) 0.0176(15) 0.0005(14) 0.0086(13) -0.0033(14)
S2A 0.0212(15) 0.034(5) 0.022(3) 0.008(3) 0.007(2) -0.002(2)
F4A 0.0427(14) 0.0427(9) 0.0411(17) 0.0197(9) 0.0165(12) 0.0016(8)
F5A 0.0427(14) 0.0427(9) 0.0411(17) 0.0197(9) 0.0165(12) 0.0016(8)
F6A 0.0427(14) 0.0427(9) 0.0411(17) 0.0197(9) 0.0165(12) 0.0016(8)
O8A 0.026(3) 0.042(5) 0.025(4) 0.017(3) 0.001(3) -0.000(3)
O9A 0.036(4) 0.026(5) 0.025(3) -0.006(3) 0.013(3) 0.003(3)
O11A 0.022(3) 0.066(14) 0.037(3) 0.006(9) 0.007(2) -0.016(10)
N1B 0.0200(9) 0.0141(8) 0.0141(8) 0.0054(7) 0.0016(7) -0.0006(6)
N2B 0.0200(9) 0.0141(8) 0.0141(8) 0.0054(7) 0.0016(7) -0.0006(6)
N3B 0.0200(9) 0.0141(8) 0.0141(8) 0.0054(7) 0.0016(7) -0.0006(6)
C1B 0.0200(9) 0.0141(8) 0.0141(8) 0.0054(7) 0.0016(7) -0.0006(6)
C2B 0.0200(9) 0.0141(8) 0.0141(8) 0.0054(7) 0.0016(7) -0.0006(6)
C3B 0.0200(9) 0.0141(8) 0.0141(8) 0.0054(7) 0.0016(7) -0.0006(6)
C4B 0.0200(9) 0.0141(8) 0.0141(8) 0.0054(7) 0.0016(7) -0.0006(6)
C5B 0.0200(9) 0.0141(8) 0.0141(8) 0.0054(7) 0.0016(7) -0.0006(6)
C6B 0.0200(9) 0.0141(8) 0.0141(8) 0.0054(7) 0.0016(7) -0.0006(6)
C7B 0.0200(9) 0.0141(8) 0.0141(8) 0.0054(7) 0.0016(7) -0.0006(6)
C8B 0.0200(9) 0.0141(8) 0.0141(8) 0.0054(7) 0.0016(7) -0.0006(6)
C9B 0.0200(9) 0.0141(8) 0.0141(8) 0.0054(7) 0.0016(7) -0.0006(6)
C10B 0.0200(9) 0.0141(8) 0.0141(8) 0.0054(7) 0.0016(7) -0.0006(6)
C11B 0.0200(9) 0.0141(8) 0.0141(8) 0.0054(7) 0.0016(7) -0.0006(6)
C12B 0.0200(9) 0.0141(8) 0.0141(8) 0.0054(7) 0.0016(7) -0.0006(6)
C13B 0.0200(9) 0.0141(8) 0.0141(8) 0.0054(7) 0.0016(7) -0.0006(6)
C14B 0.0200(9) 0.0141(8) 0.0141(8) 0.0054(7) 0.0016(7) -0.0006(6)
C15B 0.0200(9) 0.0141(8) 0.0141(8) 0.0054(7) 0.0016(7) -0.0006(6)
C16B 0.032(2) 0.0166(18) 0.0202(17) 0.0027(16) 0.0070(15) -0.0054(15)
C17B 0.032(2) 0.0166(18) 0.0202(17) 0.0027(16) 0.0070(15) -0.0054(15)
O2B 0.032(2) 0.0166(18) 0.0202(17) 0.0027(16) 0.0070(15) -0.0054(15)
S2B 0.0212(15) 0.034(5) 0.022(3) 0.008(3) 0.007(2) -0.002(2)
F4B 0.0427(14) 0.0427(9) 0.0411(17) 0.0197(9) 0.0165(12) 0.0016(8)
F5B 0.0427(14) 0.0427(9) 0.0411(17) 0.0197(9) 0.0165(12) 0.0016(8)
F6B 0.0427(14) 0.0427(9) 0.0411(17) 0.0197(9) 0.0165(12) 0.0016(8)
O8B 0.022(3) 0.030(4) 0.037(5) 0.008(3) 0.005(3) 0.000(3)
O9B 0.073(7) 0.026(5) 0.036(5) -0.001(3) 0.040(5) 0.005(3)
O11B 0.022(3) 0.066(14) 0.037(3) 0.006(9) 0.007(2) -0.016(10)
O3 0.0184(10) 0.0271(11) 0.0167(10) 0.0090(9) 0.0026(8) 0.0018(8)
N4 0.0164(12) 0.0140(11) 0.0148(11) 0.0009(9) 0.0046(9) 0.0037(9)
O1 0.0238(12) 0.0171(11) 0.0163(10) 0.0049(9) -0.0004(9) -0.0001(9)
S1 0.0200(4) 0.0173(3) 0.0180(3) 0.0044(3) 0.0059(3) 0.0024(3)
F1 0.0206(10) 0.0549(13) 0.0318(10) 0.0121(9) 0.0021(8) -0.0016(9)
N5 0.0182(12) 0.0136(12) 0.0168(11) 0.0022(10) 0.0010(10) 0.0010(9)
F2 0.0507(13) 0.0294(10) 0.0318(10) 0.0176(9) 0.0067(9) 0.0097(8)
F3 0.0383(11) 0.0489(12) 0.0275(10) 0.0229(10) -0.0000(9) -0.0163(9)
O5 0.0304(12) 0.0351(13) 0.0242(11) 0.0077(10) 0.0090(10) 0.0144(10)
O4 0.0213(11) 0.0209(11) 0.0392(13) 0.0021(9) 0.0107(10) 0.0026(9)
O6 0.0349(13) 0.0209(11) 0.0226(11) 0.0070(10) 0.0048(9) -0.0030(9)
C22 0.0163(14) 0.0155(14) 0.0167(13) 0.0013(11) 0.0038(11) 0.0037(11)
C23 0.0182(14) 0.0177(14) 0.0160(13) 0.0044(12) 0.0043(11) 0.0037(11)
C26 0.0224(15) 0.0218(15) 0.0191(14) 0.0070(13) 0.0040(12) 0.0044(12)
C30 0.0248(16) 0.0180(15) 0.0215(15) 0.0052(13) -0.0027(13) 0.0010(12)
C18 0.0148(14) 0.0195(14) 0.0157(13) 0.0004(11) 0.0060(11) 0.0033(11)
C25 0.0191(15) 0.0320(17) 0.0185(14) 0.0076(13) 0.0001(12) 0.0010(12)
C24 0.0191(15) 0.0251(16) 0.0177(14) 0.0018(13) 0.0015(12) -0.0031(12)
C31 0.0213(15) 0.0154(14) 0.0189(14) 0.0041(12) 0.0054(12) 0.0042(11)
C29 0.0285(17) 0.0179(15) 0.0284(16) 0.0054(13) 0.0035(14) 0.0014(12)
O7 0.0281(12) 0.0324(13) 0.0355(13) 0.0080(10) 0.0092(10) 0.0096(10)
C21 0.0216(16) 0.0218(15) 0.0188(14) 0.0009(13) 0.0040(12) -0.0016(12)
C20 0.0234(16) 0.0202(15) 0.0170(14) 0.0006(12) 0.0045(12) -0.0034(11)
C34 0.0237(17) 0.0320(17) 0.0172(14) 0.0079(14) 0.0018(13) -0.0030(13)
C19 0.0208(15) 0.0205(15) 0.0207(14) 0.0050(12) 0.0092(12) 0.0025(12)
C27 0.0228(17) 0.0311(17) 0.0261(16) 0.0118(14) 0.0008(13) 0.0052(13)
C28 0.0296(18) 0.0216(16) 0.0347(18) 0.0117(14) 0.0084(15) 0.0051(13)
C32A 0.0227(16) 0.043(2) 0.0214(15) 0.0192(15) 0.0037(13) 0.0009(14)
C33B 0.016(6) 0.025(6) 0.0257(18) 0.003(4) -0.003(4) -0.004(5)
O10 0.0357(14) 0.0206(12) 0.0273(12) 0.0043(11) 0.0103(11) 0.0018(10)
C35A 0.0295(19) 0.037(2) 0.0351(18) 0.0091(16) 0.0135(15) 0.0096(15)
C33A 0.016(6) 0.025(6) 0.0257(18) 0.003(4) -0.003(4) -0.004(5)
C32B 0.0227(16) 0.043(2) 0.0214(15) 0.0192(15) 0.0037(13) 0.0009(14)

loop_
_atom_type_symbol
_atom_type_scat_dispersion_real
_atom_type_scat_dispersion_imag
_atom_type_scat_Cromer_Mann_a1
_atom_type_scat_Cromer_Mann_a2
_atom_type_scat_Cromer_Mann_a3
_atom_type_scat_Cromer_Mann_a4
_atom_type_scat_Cromer_Mann_b1
_atom_type_scat_Cromer_Mann_b2
_atom_type_scat_Cromer_Mann_b3
_atom_type_scat_Cromer_Mann_b4
_atom_type_scat_Cromer_Mann_c
_atom_type_scat_source
_atom_type_scat_dispersion_source
Ru -1.23940 0.83517 19.26740 12.91820 4.86337 1.56756 0.80852 8.43467 24.79970 94.29280 5.37873983383 'International Tables Volume C Table 6.1.1.4 (pp. 500-502)' 'Henke, Gullikson and Davis, At. Data and Nucl. Data Tables, 1993, 54, 2'
C 0.00347 0.00161 2.31000 1.02000 1.58860 0.86500 20.84390 10.20750 0.56870 51.65120 0.215599998832 'International Tables Volume C Table 6.1.1.4 (pp. 500-502)' 'Henke, Gullikson and Davis, At. Data and Nucl. Data Tables, 1993, 54, 2'
F 0.01794 0.01033 3.53920 2.64120 1.51700 1.02430 10.28250 4.29440 0.26150 26.14760 0.277599990368 'International Tables Volume C Table 6.1.1.4 (pp. 500-502)' 'Henke, Gullikson and Davis, At. Data and Nucl. Data Tables, 1993, 54, 2'
H 0.00000 0.00000 0.49300 0.32291 0.14019 0.04081 10.51090 26.12570 3.14236 57.79970 0.0030380000826 'International Tables Volume C Table 6.1.1.4 (pp. 500-502)' 'Henke, Gullikson and Davis, At. Data and Nucl. Data Tables, 1993, 54, 2'
O 0.01158 0.00611 3.04850 2.28680 1.54630 0.86700 13.27710 5.70110 0.32390 32.90890 0.250800013542 'International Tables Volume C Table 6.1.1.4 (pp. 500-502)' 'Henke, Gullikson and Davis, At. Data and Nucl. Data Tables, 1993, 54, 2'
N 0.00653 0.00323 12.21260 3.13220 2.01250 1.16630 0.00570 9.89330 28.99750 0.58260 -11.5290002823 'International Tables Volume C Table 6.1.1.4 (pp. 500-502)' 'Henke, Gullikson and Davis, At. Data and Nucl. Data Tables, 1993, 54, 2'
S 0.12424 0.12443 6.90530 5.20340 1.43790 1.58630 1.46790 22.21510 0.25360 56.17200 0.866900026798 'International Tables Volume C Table 6.1.1.4 (pp. 500-502)' 'Henke, Gullikson and Davis, At. Data and Nucl. Data Tables, 1993, 54, 2'

loop_
_geom_angle_atom_site_label_1
_geom_angle_atom_site_label_2
_geom_angle_atom_site_label_3
_geom_angle
_geom_angle_site_symmetry_1
_geom_angle_site_symmetry_3
_geom_angle_publ_flag
N2A Ru1A N1A 78.1(2) . . ?
N3A Ru1A N1A 158.5(2) . . ?
N3A Ru1A N2A 80.5(2) . . ?
O1 Ru1A N4 98.85(10) . . ?
N5 Ru1A N4 79.28(10) . . ?
N5 Ru1A O1 172.82(12) . . ?
C1A N1A Ru1A 127.4(6) . . ?
C5A N1A Ru1A 113.3(4) . . ?
C5A N1A C1A 119.2(7) . . ?
C6A N2A Ru1A 121.1(4) . . ?
C10A N2A Ru1A 117.1(4) . . ?
C10A N2A C6A 121.0(5) . . ?
C11A N3A Ru1A 113.8(4) . . ?
C15A N3A Ru1A 127.9(4) . . ?
C15A N3A C11A 118.2(6) . . ?
C2A C1A N1A 122.3(7) . . ?
C3A C2A C1A 118.4(5) . . ?
C4A C3A C2A 119.4(6) . . ?
C5A C4A C3A 120.8(5) . . ?
C4A C5A N1A 119.9(5) . . ?
C6A C5A N1A 115.2(6) . . ?
C6A C5A C4A 124.8(6) . . ?
C5A C6A N2A 112.2(6) . . ?
C7A C6A N2A 121.0(5) . . ?
C7A C6A C5A 126.8(6) . . ?
C8A C7A C6A 117.9(5) . . ?
C9A C8A C7A 120.3(5) . . ?
O2A C8A C7A 124.0(6) . . ?
O2A C8A C9A 115.8(5) . . ?
C10A C9A C8A 119.8(5) . . ?
C9A C10A N2A 119.8(5) . . ?
C11A C10A N2A 113.1(5) . . ?
C11A C10A C9A 127.1(5) . . ?
C10A C11A N3A 115.0(5) . . ?
C12A C11A N3A 121.8(5) . . ?
C12A C11A C10A 123.2(5) . . ?
C13A C12A C11A 118.0(5) . . ?
C14A C13A C12A 120.3(5) . . ?
C15A C14A C13A 119.1(5) . . ?
C14A C15A N3A 122.5(5) . . ?
O2A C16A C17A 106.4(6) . . ?
C16A O2A C8A 120.1(5) . . ?
O9A S2A O8A 112.0(17) . . ?
C35A S2A O7 104.5(14) . . ?
C5B N1B C1B 117.8(8) . . ?
Ru1B N1B C1B 128.9(7) . . ?
Ru1B N1B C5B 113.2(4) . . ?
C10B N2B C6B 123.0(6) . . ?
Ru1B N2B C6B 116.8(5) . . ?
Ru1B N2B C10B 119.8(4) . . ?
C15B N3B C11B 118.2(6) . . ?
Ru1B N3B C11B 113.4(4) . . ?
Ru1B N3B C15B 128.4(4) . . ?
C2B C1B N1B 124.1(7) . . ?
C3B C2B C1B 117.9(6) . . ?
C4B C3B C2B 120.0(6) . . ?
C5B C4B C3B 118.9(6) . . ?
C4B C5B N1B 121.2(5) . . ?
C6B C5B N1B 115.2(6) . . ?
C6B C5B C4B 123.5(6) . . ?
C5B C6B N2B 113.9(6) . . ?
C7B C6B N2B 119.2(6) . . ?
C7B C6B C5B 126.8(6) . . ?
C8B C7B C6B 118.0(6) . . ?
C9B C8B C7B 121.3(5) . . ?
O2B C8B C7B 113.3(6) . . ?
O2B C8B C9B 125.4(6) . . ?
C10B C9B C8B 118.1(6) . . ?
C9B C10B N2B 120.2(6) . . ?
C11B C10B N2B 113.2(5) . . ?
C11B C10B C9B 126.7(6) . . ?
C10B C11B N3B 114.6(5) . . ?
C12B C11B N3B 121.6(6) . . ?
C12B C11B C10B 123.8(5) . . ?
C13B C12B C11B 118.9(5) . . ?
C14B C13B C12B 119.7(6) . . ?
C15B C14B C13B 118.8(6) . . ?
C14B C15B N3B 122.7(5) . . ?
O2B C16B C17B 108.3(6) . . ?
C16B O2B C8B 117.8(5) . . ?
O9B S2B O8B 117.7(19) . . ?
O7 S2B O8B 112.9(12) . . ?
O7 S2B O9B 113.2(16) . . ?
C35A S2B O8B 102.6(13) . . ?
C35A S2B O9B 105.5(11) . . ?
C35A S2B O7 102.8(15) . . ?
C32B O3 C18 117.2(2) . . ?
C18 N4 C22 116.9(2) . . ?
Ru1B N4 C22 112.62(17) . . ?
Ru1B N4 C18 130.13(18) . . ?
O4 S1 O5 114.61(13) . . ?
O6 S1 O5 116.11(13) . . ?
O6 S1 O4 114.32(13) . . ?
C34 S1 O5 104.20(13) . . ?
C34 S1 O4 102.76(13) . . ?
C34 S1 O6 102.36(13) . . ?
C31 N5 C23 117.2(2) . . ?
Ru1B N5 C23 114.04(18) . . ?
Ru1B N5 C31 127.72(18) . . ?
C23 C22 N4 114.8(2) . . ?
C21 C22 N4 122.4(2) . . ?
C21 C22 C23 122.7(2) . . ?
C22 C23 N5 116.7(2) . . ?
C24 C23 N5 122.7(2) . . ?
C24 C23 C22 120.6(2) . . ?
C31 C26 C25 118.5(3) . . ?
C27 C26 C25 121.8(3) . . ?
C27 C26 C31 119.7(3) . . ?
C29 C30 C31 121.3(3) . . ?
N4 C18 O3 113.5(2) . . ?
C19 C18 O3 123.0(2) . . ?
C19 C18 N4 123.5(2) . . ?
C24 C25 C26 119.6(3) . . ?
C25 C24 C23 120.1(3) . . ?
C26 C31 N5 121.5(2) . . ?
C30 C31 N5 121.0(2) . . ?
C30 C31 C26 117.4(2) . . ?
C28 C29 C30 121.2(3) . . ?
C20 C21 C22 119.0(3) . . ?
C19 C20 C21 120.0(3) . . ?
F1 C34 S1 111.6(2) . . ?
F2 C34 S1 110.6(2) . . ?
F2 C34 F1 107.7(2) . . ?
F3 C34 S1 111.5(2) . . ?
F3 C34 F1 108.1(2) . . ?
F3 C34 F2 107.2(3) . . ?
C20 C19 C18 118.2(3) . . ?
C28 C27 C26 121.3(3) . . ?
C27 C28 C29 119.0(3) . . ?
F4A C35A S2A 116.5(7) . . ?
F5A C35A S2A 101.8(7) . . ?
F5A C35A F4A 108.0(3) . . ?
F6A C35A S2A 107.2(8) . . ?
F6A C35A F4A 111.0(4) . . ?
F6A C35A F5A 112.1(4) . . ?
F4B C35A S2B 106.3(7) . . ?
F5B C35A S2B 120.1(7) . . ?
F5B C35A F4B 103.4(4) . . ?
F6B C35A S2B 120.1(8) . . ?
F6B C35A F4B 102.7(4) . . ?
F6B C35A F5B 101.8(4) . . ?
N2B Ru1B N1B 80.9(3) . . ?
N3B Ru1B N1B 159.6(3) . . ?
N3B Ru1B N2B 78.9(2) . . ?
N4 Ru1B N1B 97.5(2) . . ?
N4 Ru1B N2B 177.0(2) . . ?
N4 Ru1B N3B 102.55(15) . . ?
O1 Ru1B N1B 92.5(3) . . ?
O1 Ru1B N2B 82.6(2) . . ?
O1 Ru1B N3B 82.03(19) . . ?
O1 Ru1B N4 95.05(11) . . ?
N5 Ru1B N1B 93.3(3) . . ?
N5 Ru1B N2B 105.2(2) . . ?
N5 Ru1B N3B 94.77(19) . . ?
N5 Ru1B N4 77.29(10) . . ?
N5 Ru1B O1 170.91(12) . . ?
C33B C32B O3 104.1(6) . . ?

loop_
_geom_bond_atom_site_label_1
_geom_bond_atom_site_label_2
_geom_bond_distance
_geom_bond_site_symmetry_2
_geom_bond_publ_flag
Ru1A N1A 2.108(8) . ?
Ru1A N2A 1.966(6) . ?
Ru1A N3A 2.043(6) . ?
Ru1A N4 2.058(3) . ?
Ru1A O1 2.134(2) . ?
Ru1A N5 2.102(3) . ?
N1A C1A 1.339(9) . ?
N1A C5A 1.379(10) . ?
N2A C6A 1.350(8) . ?
N2A C10A 1.378(8) . ?
N3A C11A 1.371(7) . ?
N3A C15A 1.354(7) . ?
C1A C2A 1.398(11) . ?
C2A C3A 1.375(7) . ?
C3A C4A 1.379(7) . ?
C4A C5A 1.377(9) . ?
C5A C6A 1.472(7) . ?
C6A C7A 1.400(8) . ?
C7A C8A 1.401(8) . ?
C8A C9A 1.393(8) . ?
C8A O2A 1.346(6) . ?
C9A C10A 1.375(7) . ?
C10A C11A 1.469(7) . ?
C11A C12A 1.395(8) . ?
C12A C13A 1.395(8) . ?
C13A C14A 1.374(7) . ?
C14A C15A 1.377(8) . ?
C16A C17A 1.477(9) . ?
C16A O2A 1.449(7) . ?
S2A O8A 1.45(2) . ?
S2A O9A 1.45(2) . ?
S2A O7 1.49(2) . ?
S2A C35A 1.74(2) . ?
F4A C35A 1.297(7) . ?
F5A C35A 1.354(6) . ?
F6A C35A 1.336(7) . ?
N1B C1B 1.337(9) . ?
N1B C5B 1.376(11) . ?
N1B Ru1B 2.037(9) . ?
N2B C6B 1.358(8) . ?
N2B C10B 1.339(9) . ?
N2B Ru1B 1.974(6) . ?
N3B C11B 1.385(7) . ?
N3B C15B 1.336(8) . ?
N3B Ru1B 2.086(7) . ?
C1B C2B 1.374(12) . ?
C2B C3B 1.395(8) . ?
C3B C4B 1.373(8) . ?
C4B C5B 1.401(9) . ?
C5B C6B 1.466(8) . ?
C6B C7B 1.399(8) . ?
C7B C8B 1.405(9) . ?
C8B C9B 1.382(9) . ?
C8B O2B 1.367(7) . ?
C9B C10B 1.398(8) . ?
C10B C11B 1.478(8) . ?
C11B C12B 1.372(9) . ?
C12B C13B 1.393(8) . ?
C13B C14B 1.378(8) . ?
C14B C15B 1.384(9) . ?
C16B C17B 1.513(12) . ?
C16B O2B 1.438(7) . ?
S2B O8B 1.45(2) . ?
S2B O9B 1.41(2) . ?
S2B O7 1.37(2) . ?
S2B C35A 1.88(2) . ?
F4B C35A 1.404(7) . ?
F5B C35A 1.355(7) . ?
F6B C35A 1.345(7) . ?
O3 C18 1.354(3) . ?
O3 C32A 1.460(3) . ?
O3 C32B 1.460(3) . ?
N4 C22 1.373(3) . ?
N4 C18 1.341(3) . ?
N4 Ru1B 2.162(3) . ?
O1 Ru1B 2.155(3) . ?
S1 O5 1.435(2) . ?
S1 O4 1.442(2) . ?
S1 O6 1.436(2) . ?
S1 C34 1.827(3) . ?
F1 C34 1.333(3) . ?
N5 C23 1.350(3) . ?
N5 C31 1.391(3) . ?
N5 Ru1B 2.086(3) . ?
F2 C34 1.338(3) . ?
F3 C34 1.330(3) . ?
C22 C23 1.466(4) . ?
C22 C21 1.383(4) . ?
C23 C24 1.412(4) . ?
C26 C25 1.404(4) . ?
C26 C31 1.424(4) . ?
C26 C27 1.412(4) . ?
C30 C31 1.411(4) . ?
C30 C29 1.369(4) . ?
C18 C19 1.394(4) . ?
C25 C24 1.355(4) . ?
C29 C28 1.402(4) . ?
C21 C20 1.375(4) . ?
C20 C19 1.371(4) . ?
C27 C28 1.368(4) . ?
C32A C33A 1.473(17) . ?
C33B C32B 1.577(17) . ?
